data_1001534
loop_
_publ_author_name
'Grandin, A'
'Chardon, J'
'Borel, M M'
'Leclaire, A'
'Raveau, B'

_publ_section_title 'Structure of PbV~2~P~2~O~1~0'
_journal_coden_ASTM ACSCEE
_journal_name_full 'Acta Crystallographica C (39,1983-)'
_journal_page_first 1913
_journal_page_last 1915
_journal_volume 48
_journal_year 1992
_chemical_formula_structural 'Pb (V2 P2 O10)'
_chemical_formula_sum 'O10 P2 Pb V2'
_chemical_name_systematic 'Lead divanado(IV)diphosphate'
_space_group_IT_number 14
_symmetry_cell_setting monoclinic
_symmetry_Int_Tables_number 14
_symmetry_space_group_name_Hall '-P 2ybc'
_symmetry_space_group_name_H-M 'P 1 21/c 1'
_cell_angle_alpha 90
_cell_angle_beta 91.01(1)
_cell_angle_gamma 90
_cell_formula_units_Z 4
_cell_length_a 5.2306(4)
_cell_length_b 8.5805(9)
_cell_length_c 16.790(1)
_cell_volume 753.4
_refine_ls_R_factor_all 0.032
_cod_database_code 1001534

loop_
_symmetry_equiv_pos_as_xyz
x,y,z
-x,1/2+y,1/2-z
-x,-y,-z
x,1/2-y,1/2+z

loop_
_atom_site_aniso_label
_atom_site_aniso_U_11
_atom_site_aniso_U_12
_atom_site_aniso_U_13
_atom_site_aniso_U_22
_atom_site_aniso_U_23
_atom_site_aniso_U_33
Pb1 0.00717(6) -0.0013(1) 0.00057(3) 0.00318(2) -0.00071(4) 0.00082(1)
V1 0.0028(3) 0.0009(4) -0.0002(2) 0.0027(1) -0.0004(1) 0.00028(3)
V2 0.0044(3) -0.0001(4) .0000(2) 0.0017(1) .0000(1) 0.00026(3)
P1 0.0034(5) -0.0008(5) 0.0001(3) 0.0022(2) -0.0002(2) 0.00017(5)
P2 0.0024(5) 0.0001(5) -0.0002(3) 0.0013(2) -0.0001(2) 0.00021(5)
O1 0.005(1) -0.005(2) .0000(9) 0.0037(8) 0.0007(7) 0.0009(2)
O2 0.003(1) -0.004(2) -0.0002(8) 0.0049(8) 0.0004(6) 0.0003(1)
O3 0.005(2) 0.002(2) 0.0010(9) 0.0036(7) -0.0014(6) 0.0008(2)
O4 0.006(2) 0.003(2) 0.0009(8) 0.0039(8) 0.0002(6) 0.0007(2)
O5 0.005(2) -0.002(2) -0.0009(9) 0.0026(6) 0.0002(6) 0.0008(2)
O6 0.006(2) -0.004(2) -0.001(1) 0.0037(7) -0.0013(7) 0.0013(2)
O7 0.009(2) 0.001(2) -0.0017(9) 0.0023(6) -0.0001(6) 0.0003(2)
O8 0.005(1) -0.002(2) -0.0008(8) 0.0036(7) -0.0014(6) 0.0003(1)
O9 0.009(2) 0.007(2) 0.0016(9) 0.0032(7) -0.0002(6) 0.0003(2)
O10 0.009(2) -0.003(2) 0.0004(9) 0.0030(7) -0.0015(6) 0.0005(2)

loop_
_atom_site_label
_atom_site_type_symbol
_atom_site_symmetry_multiplicity
_atom_site_Wyckoff_symbol
_atom_site_fract_x
_atom_site_fract_y
_atom_site_fract_z
_atom_site_occupancy
_atom_site_attached_hydrogens
_atom_site_calc_flag
Pb1 Pb2+ 4 e 0.06382(7) 0.19558(4) 0.18163(2) 1. 0 d
V1 V4+ 4 e 0.1397(3) 0.8454(2) 0.06649(8) 1. 0 d
V2 V4+ 4 e 0.4587(3) 0.0373(2) 0.34912(8) 1. 0 d
P1 P5+ 4 e 0.3617(4) 0.2756(2) 0.0196(1) 1. 0 d
P2 P5+ 4 e 0.3721(4) 0.4171(2) 0.3217(1) 1. 0 d
O1 O2- 4 e 0.173(1) 0.6798(8) 0.1102(4) 1. 0 d
O2 O2- 4 e -0.118(1) 0.8289(8) -0.0232(3) 1. 0 d
O3 O2- 4 e -0.144(1) 0.9498(8) 0.1260(4) 1. 0 d
O4 O2- 4 e 0.399(1) 0.8235(8) -0.0135(4) 1. 0 d
O5 O2- 4 e 0.372(1) 0.9689(8) 0.1392(4) 1. 0 d
O6 O2- 4 e 0.212(1) -0.0518(8) 0.3143(4) 1. 0 d
O7 O2- 4 e 0.381(1) 0.2442(8) 0.2998(4) 1. 0 d
O8 O2- 4 e 0.680(1) 0.0117(8) 0.2544(4) 1. 0 d
O9 O2- 4 e 0.640(1) -0.1430(8) 0.3978(4) 1. 0 d
O10 O2- 4 e 0.339(1) 0.1071(8) 0.4520(4) 1. 0 d

loop_
_atom_type_symbol
_atom_type_oxidation_number
Pb2+ 2.000
V4+ 4.000
P5+ 5.000
O2- -2.000
